data_7701629
loop_
_publ_author_name
'Alderhami, Suliman A.'
'Collison, David'
'Lewis, David J.'
'McNaughter, Paul D.'
'O'Brien, Paul'
'Spencer, Ben F.'
'Vitorica-Yrezabal, Inigo'
'Whitehead, George'

_publ_section_title
;
 Accessing \g-Ga<sub>2</sub>S<sub>3</sub> by solventless thermolysis of
 gallium xanthates: a low-temperature limit for crystalline products.
;
_journal_issue 41
_journal_name_full 'Dalton transactions (Cambridge, England : 2003)'
_journal_page_first 15605
_journal_page_last 15612
_journal_paper_doi 10.1039/c9dt02061f
_journal_volume 48
_journal_year 2019
_chemical_formula_moiety 'C12 H21 Ga O3 S6'
_chemical_formula_sum 'C12 H21 Ga O3 S6'
_chemical_formula_weight 475.37
_space_group_crystal_system monoclinic
_space_group_IT_number 14
_space_group_name_Hall '-P 2ybc'
_space_group_name_H-M_alt 'P 1 21/c 1'
_atom_sites_solution_hydrogens geom
_atom_sites_solution_primary direct
_audit_creation_date 2017-11-28
_audit_creation_method
;
Olex2 1.2
(compiled 2017.08.10 svn.r3458 for OlexSys, GUI svn.r5381)
;
_audit_update_record
;
2019-02-27 deposited with the CCDC.	2019-07-26 downloaded from the CCDC.
;
_cell_angle_alpha 90
_cell_angle_beta 112.665(8)
_cell_angle_gamma 90
_cell_formula_units_Z 4
_cell_length_a 12.6145(10)
_cell_length_b 16.0740(6)
_cell_length_c 10.4356(6)
_cell_measurement_reflns_used 3235
_cell_measurement_temperature 149.99(10)
_cell_measurement_theta_max 25.3130
_cell_measurement_theta_min 2.1360
_cell_volume 1952.6(2)
_computing_cell_refinement 'CrysAlisPro 1.171.39.30c (Rigaku OD, 2017)'
_computing_data_collection 'CrysAlisPro 1.171.39.30c (Rigaku OD, 2017)'
_computing_data_reduction 'CrysAlisPro 1.171.39.30c (Rigaku OD, 2017)'
_computing_molecular_graphics 'Olex2 (Dolomanov et al., 2009)'
_computing_publication_material 'Olex2 (Dolomanov et al., 2009)'
_computing_structure_refinement 'ShelXL (Sheldrick, 2015)'
_computing_structure_solution 'ShelXS (Sheldrick, 2008)'
_diffrn_ambient_environment N~2~
_diffrn_ambient_temperature 149.99(10)
_diffrn_detector 'CCD plate'
_diffrn_measured_fraction_theta_full 1.000
_diffrn_measured_fraction_theta_max 0.999
_diffrn_measurement_details
;
List of Runs (angles in degrees, time in seconds):

  # Type    Start    End  Width  t~exp~   \w     \q     \k     \f   Frames
#--------------------------------------------------------------------------
  1  \w    -49.00  14.00   1.00    4.00    --   19.30  43.00 -30.00   63
  2  \w     44.00  70.00   1.00    4.00    --   19.30  43.00 -30.00   26
  3  \w    -69.00 109.00   1.00    4.00    --   19.30  60.00-120.00  178
  4  \w    -59.00 103.00   1.00    4.00    --   19.30  60.00  60.00  162
  5  \w    -68.00 -25.00   1.00    4.00    --   19.30  43.00-180.00   43
  6  \w     43.00 106.00   1.00    4.00    --   19.30  43.00-180.00   63
  7  \w     22.00  47.00   1.00    4.00    --   19.30   0.00 150.00   25
;
_diffrn_measurement_device 'four-circle diffractometer'
_diffrn_measurement_device_type 'XtaLAB AFC11 (RINC): quarter-chi single'
_diffrn_measurement_method '\w scans'
_diffrn_orient_matrix_type 'CrysAlisPro convention (1999,Acta A55,543-557)'
_diffrn_orient_matrix_UB_11 0.0120377000
_diffrn_orient_matrix_UB_12 -0.0369573000
_diffrn_orient_matrix_UB_13 -0.0290059000
_diffrn_orient_matrix_UB_21 0.0073151000
_diffrn_orient_matrix_UB_22 -0.0218882000
_diffrn_orient_matrix_UB_23 0.0618949000
_diffrn_orient_matrix_UB_31 -0.0592681000
_diffrn_orient_matrix_UB_32 -0.0101822000
_diffrn_orient_matrix_UB_33 -0.0274376000
_diffrn_radiation_monochromator graphite
_diffrn_radiation_probe x-ray
_diffrn_radiation_type MoK\a
_diffrn_radiation_wavelength 0.71073
_diffrn_reflns_av_R_equivalents 0.0648
_diffrn_reflns_av_unetI/netI 0.0582
_diffrn_reflns_Laue_measured_fraction_full 1.000
_diffrn_reflns_Laue_measured_fraction_max 0.999
_diffrn_reflns_limit_h_max 15
_diffrn_reflns_limit_h_min -15
_diffrn_reflns_limit_k_max 20
_diffrn_reflns_limit_k_min -20
_diffrn_reflns_limit_l_max 13
_diffrn_reflns_limit_l_min -12
_diffrn_reflns_number 18045
_diffrn_reflns_point_group_measured_fraction_full 1.000
_diffrn_reflns_point_group_measured_fraction_max 0.999
_diffrn_reflns_theta_full 25.242
_diffrn_reflns_theta_max 26.371
_diffrn_reflns_theta_min 2.160
_diffrn_source 'fine-focus sealed X-ray tube'
_diffrn_source_type 'Enhance (Mo) X-ray Source'
_exptl_absorpt_coefficient_mu 2.057
_exptl_absorpt_correction_T_max 1.00000
_exptl_absorpt_correction_T_min 0.71778
_exptl_absorpt_correction_type multi-scan
_exptl_absorpt_process_details
;
CrysAlisPro 1.171.39.30c (Rigaku Oxford Diffraction, 2017)
Empirical absorption correction using spherical harmonics,
 implemented in SCALE3 ABSPACK scaling algorithm.
;
_exptl_crystal_colour 'clear colourless'
_exptl_crystal_colour_lustre clear
_exptl_crystal_colour_primary colourless
_exptl_crystal_density_diffrn 1.617
_exptl_crystal_description plate
_exptl_crystal_F_000 976
_exptl_crystal_size_max 0.125
_exptl_crystal_size_mid 0.054
_exptl_crystal_size_min 0.023
_refine_diff_density_max 0.530
_refine_diff_density_min -0.411
_refine_diff_density_rms 0.084
_refine_ls_extinction_method none
_refine_ls_goodness_of_fit_ref 0.997
_refine_ls_hydrogen_treatment constr
_refine_ls_matrix_type full
_refine_ls_number_parameters 202
_refine_ls_number_reflns 3985
_refine_ls_number_restraints 0
_refine_ls_restrained_S_all 0.997
_refine_ls_R_factor_all 0.0638
_refine_ls_R_factor_gt 0.0322
_refine_ls_shift/su_max 0.001
_refine_ls_shift/su_mean 0.000
_refine_ls_structure_factor_coef Fsqd
_refine_ls_weighting_details 'w=1/[\s^2^(Fo^2^)+(0.0201P)^2^+0.0266P] where P=(Fo^2^+2Fc^2^)/3'
_refine_ls_weighting_scheme calc
_refine_ls_wR_factor_gt 0.0537
_refine_ls_wR_factor_ref 0.0597
_reflns_Friedel_coverage 0.000
_reflns_number_gt 2864
_reflns_number_total 3985
_reflns_threshold_expression 'I > 2\s(I)'
_cod_data_source_file c9dt02061f2.cif
_cod_data_source_block s5051l
_cod_database_code 7701629
_shelx_shelxl_version_number 2017/1
_chemical_oxdiff_formula 'Ga O S C H'
_shelx_space_group_comment
;
The symmetry employed for this shelxl refinement is uniquely defined
by the following loop, which should always be used as a source of
symmetry information in preference to the above space-group names.
They are only intended as comments.
;
_shelx_estimated_absorpt_t_max 0.954
_shelx_estimated_absorpt_t_min 0.783
_reflns_odcompleteness_completeness 99.90
_reflns_odcompleteness_iscentric 1
_reflns_odcompleteness_theta 26.32
_olex2_refinement_description
;
1. Fixed Uiso
 At 1.2 times of:
  All C(H,H) groups
 At 1.5 times of:
  All C(H,H,H) groups
2.a Secondary CH2 refined with riding coordinates:
 C2(H2A,H2B), C6(H6A,H6B), C7(H7A,H7B), C11(H11A,H11B), C3(H3A,H3B), C10(H10A,
 H10B)
2.b Idealised Me refined as rotating group:
 C4(H4A,H4B,H4C), C8(H8A,H8B,H8C), C12(H12A,H12B,H12C)
;
_olex2_submission_special_instructions 'No special instructions were received'
_oxdiff_exptl_absorpt_empirical_details
;
Empirical correction (ABSPACK) includes:
- Absorption correction using spherical harmonics
- Frame scaling
;
_oxdiff_exptl_absorpt_empirical_full_max 1.891
_oxdiff_exptl_absorpt_empirical_full_min 0.551

loop_
_space_group_symop_operation_xyz
'x, y, z'
'-x, y+1/2, -z+1/2'
'-x, -y, -z'
'x, -y-1/2, z-1/2'

loop_
_atom_site_label
_atom_site_type_symbol
_atom_site_fract_x
_atom_site_fract_y
_atom_site_fract_z
_atom_site_U_iso_or_equiv
_atom_site_adp_type
_atom_site_occupancy
_atom_site_site_symmetry_order
_atom_site_calc_flag
_atom_site_refinement_flags_posn
Ga1 Ga 0.22834(3) 0.50895(2) 0.74687(3) 0.01791(9) Uani 1 1 d .
S1 S 0.41571(6) 0.47533(4) 0.74684(7) 0.02091(17) Uani 1 1 d .
S3 S 0.25242(6) 0.42733(4) 0.95622(7) 0.01959(17) Uani 1 1 d .
S4 S 0.03867(6) 0.49615(4) 0.75116(7) 0.02096(16) Uani 1 1 d .
S5 S 0.28982(6) 0.64088(4) 0.87056(7) 0.02024(17) Uani 1 1 d .
S2 S 0.19788(6) 0.39230(4) 0.58341(7) 0.01991(16) Uani 1 1 d .
S6 S 0.17534(6) 0.61449(4) 0.56922(7) 0.02046(17) Uani 1 1 d .
O1 O 0.39993(15) 0.35948(10) 0.56871(17) 0.0192(4) Uani 1 1 d .
O3 O 0.23906(15) 0.75884(10) 0.67657(17) 0.0205(4) Uani 1 1 d .
O2 O 0.04216(15) 0.40603(11) 0.95600(17) 0.0214(4) Uani 1 1 d .
C5 C 0.1081(2) 0.43928(15) 0.8974(3) 0.0195(6) Uani 1 1 d .
C2 C 0.3361(2) 0.29978(16) 0.4595(3) 0.0237(7) Uani 1 1 d .
H2A H 0.279762 0.328927 0.381572 0.028 Uiso 1 1 calc R
H2B H 0.295982 0.260369 0.495080 0.028 Uiso 1 1 calc R
C4 C 0.4760(3) 0.30845(18) 0.3380(3) 0.0345(8) Uani 1 1 d .
H4A H 0.418235 0.331683 0.256031 0.052 Uiso 1 1 calc GR
H4B H 0.527818 0.275092 0.312366 0.052 Uiso 1 1 calc GR
H4C H 0.517843 0.352571 0.398279 0.052 Uiso 1 1 calc GR
C6 C 0.0931(2) 0.35761(15) 1.0846(3) 0.0209(6) Uani 1 1 d .
H6A H 0.121730 0.394314 1.164413 0.025 Uiso 1 1 calc R
H6B H 0.156395 0.324057 1.082586 0.025 Uiso 1 1 calc R
C1 C 0.3411(2) 0.40400(15) 0.6256(3) 0.0178(6) Uani 1 1 d .
C7 C -0.0009(2) 0.30303(16) 1.0923(3) 0.0220(6) Uani 1 1 d .
H7A H -0.020779 0.261477 1.019340 0.026 Uiso 1 1 calc R
H7B H -0.068618 0.336514 1.077117 0.026 Uiso 1 1 calc R
C9 C 0.2369(2) 0.67958(15) 0.7071(3) 0.0188(6) Uani 1 1 d .
C11 C 0.2772(2) 0.90344(15) 0.7234(3) 0.0261(7) Uani 1 1 d .
H11A H 0.197745 0.914177 0.663844 0.031 Uiso 1 1 calc R
H11B H 0.322118 0.903905 0.665996 0.031 Uiso 1 1 calc R
C3 C 0.4190(2) 0.25460(16) 0.4130(3) 0.0249(7) Uani 1 1 d .
H3A H 0.378526 0.209606 0.351714 0.030 Uiso 1 1 calc R
H3B H 0.478421 0.229952 0.493613 0.030 Uiso 1 1 calc R
C8 C 0.0359(2) 0.25969(16) 1.2331(3) 0.0255(7) Uani 1 1 d .
H8A H -0.024049 0.222853 1.232995 0.038 Uiso 1 1 calc GR
H8B H 0.050032 0.300625 1.304765 0.038 Uiso 1 1 calc GR
H8C H 0.104757 0.228355 1.249949 0.038 Uiso 1 1 calc GR
C10 C 0.2862(2) 0.81977(15) 0.7889(3) 0.0210(6) Uani 1 1 d .
H10A H 0.365807 0.806914 0.844908 0.025 Uiso 1 1 calc R
H10B H 0.243030 0.818773 0.848343 0.025 Uiso 1 1 calc R
C12 C 0.3201(2) 0.97208(15) 0.8323(3) 0.0250(7) Uani 1 1 d .
H12A H 0.322758 1.023796 0.787592 0.037 Uiso 1 1 calc GR
H12B H 0.395630 0.958355 0.897689 0.037 Uiso 1 1 calc GR
H12C H 0.268830 0.977281 0.880011 0.037 Uiso 1 1 calc GR

loop_
_atom_site_aniso_label
_atom_site_aniso_U_11
_atom_site_aniso_U_22
_atom_site_aniso_U_33
_atom_site_aniso_U_23
_atom_site_aniso_U_13
_atom_site_aniso_U_12
Ga1 0.02377(18) 0.01244(15) 0.02111(17) -0.00018(13) 0.01260(14) -0.00016(13)
S1 0.0227(4) 0.0182(3) 0.0242(4) -0.0047(3) 0.0116(3) -0.0029(3)
S3 0.0211(4) 0.0173(3) 0.0229(4) 0.0022(3) 0.0112(3) 0.0000(3)
S4 0.0235(4) 0.0190(3) 0.0221(4) 0.0033(3) 0.0107(3) 0.0025(3)
S5 0.0288(4) 0.0154(3) 0.0177(4) 0.0001(3) 0.0102(3) -0.0015(3)
S2 0.0214(4) 0.0175(3) 0.0236(4) -0.0031(3) 0.0118(3) -0.0013(3)
S6 0.0304(4) 0.0139(3) 0.0177(4) -0.0013(3) 0.0100(3) -0.0013(3)
O1 0.0218(11) 0.0157(9) 0.0232(11) -0.0060(8) 0.0122(9) -0.0006(8)
O3 0.0312(12) 0.0110(9) 0.0200(10) -0.0007(8) 0.0107(9) -0.0007(8)
O2 0.0206(11) 0.0243(10) 0.0235(11) 0.0041(8) 0.0133(9) 0.0014(9)
C5 0.0286(17) 0.0116(13) 0.0219(16) -0.0059(11) 0.0138(14) -0.0009(12)
C2 0.0261(17) 0.0181(14) 0.0274(17) -0.0078(12) 0.0106(14) -0.0067(13)
C4 0.041(2) 0.0365(18) 0.0335(19) -0.0072(15) 0.0231(17) -0.0039(15)
C6 0.0235(17) 0.0219(15) 0.0189(15) 0.0058(12) 0.0100(13) 0.0039(12)
C1 0.0220(16) 0.0139(13) 0.0191(15) 0.0036(11) 0.0098(13) 0.0003(12)
C7 0.0234(17) 0.0220(14) 0.0208(16) -0.0005(12) 0.0086(13) -0.0034(13)
C9 0.0197(16) 0.0166(14) 0.0236(16) -0.0003(12) 0.0121(13) 0.0014(12)
C11 0.0329(18) 0.0176(14) 0.0257(17) -0.0019(12) 0.0089(14) -0.0021(13)
C3 0.0298(18) 0.0169(14) 0.0295(17) -0.0083(12) 0.0131(14) -0.0009(13)
C8 0.0284(18) 0.0235(15) 0.0268(17) 0.0013(13) 0.0131(14) -0.0046(13)
C10 0.0306(18) 0.0141(13) 0.0194(15) -0.0036(11) 0.0110(14) -0.0036(12)
C12 0.0346(19) 0.0162(14) 0.0268(17) -0.0017(12) 0.0148(15) -0.0017(12)

loop_
_atom_type_symbol
_atom_type_description
_atom_type_scat_dispersion_real
_atom_type_scat_dispersion_imag
_atom_type_scat_source
C C 0.0033 0.0016 'International Tables Vol C Tables 4.2.6.8 and 6.1.1.4'
H H 0.0000 0.0000 'International Tables Vol C Tables 4.2.6.8 and 6.1.1.4'
Ga Ga 0.2307 1.6083 'International Tables Vol C Tables 4.2.6.8 and 6.1.1.4'
O O 0.0106 0.0060 'International Tables Vol C Tables 4.2.6.8 and 6.1.1.4'
S S 0.1246 0.1234 'International Tables Vol C Tables 4.2.6.8 and 6.1.1.4'

loop_
_geom_angle_atom_site_label_1
_geom_angle_atom_site_label_2
_geom_angle_atom_site_label_3
_geom_angle
S1 Ga1 S3 95.41(3)
S1 Ga1 S5 94.72(3)
S1 Ga1 S2 73.87(2)
S4 Ga1 S1 162.21(3)
S4 Ga1 S3 73.93(2)
S4 Ga1 S5 100.29(2)
S4 Ga1 S2 93.25(3)
S5 Ga1 S3 95.04(2)
S5 Ga1 S2 163.27(3)
S2 Ga1 S3 98.14(2)
S6 Ga1 S1 97.95(3)
S6 Ga1 S3 163.65(3)
S6 Ga1 S4 95.22(3)
S6 Ga1 S5 74.54(2)
S6 Ga1 S2 94.60(2)
C1 S1 Ga1 83.70(9)
C5 S3 Ga1 82.55(9)
C5 S4 Ga1 83.79(9)
C9 S5 Ga1 82.24(9)
C1 S2 Ga1 82.51(9)
C9 S6 Ga1 83.21(9)
C1 O1 C2 117.8(2)
C9 O3 C10 119.55(19)
C5 O2 C6 120.4(2)
S3 C5 S4 119.67(16)
O2 C5 S3 124.6(2)
O2 C5 S4 115.7(2)
O1 C2 C3 109.0(2)
O2 C6 C7 106.4(2)
S2 C1 S1 119.80(15)
O1 C1 S1 116.96(19)
O1 C1 S2 123.24(19)
C6 C7 C8 111.4(2)
S5 C9 S6 119.97(15)
O3 C9 S5 124.22(19)
O3 C9 S6 115.81(19)
C10 C11 C12 111.6(2)
C2 C3 C4 114.7(2)
O3 C10 C11 107.4(2)

loop_
_geom_bond_atom_site_label_1
_geom_bond_atom_site_label_2
_geom_bond_distance
Ga1 S1 2.4247(8)
Ga1 S3 2.4648(7)
Ga1 S4 2.4189(8)
Ga1 S5 2.4481(7)
Ga1 S2 2.4633(7)
Ga1 S6 2.4096(7)
S1 C1 1.698(3)
S3 C5 1.694(3)
S4 C5 1.703(3)
S5 C9 1.693(3)
S2 C1 1.697(3)
S6 C9 1.705(3)
O1 C2 1.470(3)
O1 C1 1.325(3)
O3 C9 1.316(3)
O3 C10 1.466(3)
O2 C5 1.320(3)
O2 C6 1.468(3)
C2 C3 1.499(3)
C4 C3 1.520(4)
C6 C7 1.502(3)
C7 C8 1.528(3)
C11 C10 1.493(3)
C11 C12 1.525(3)
